data_1100570
loop_
_publ_author_name
'Berninger, J\"orn'
'Krauss, Rolf'
'Weinig, Hans-Georg'
'Koert, Ulrich'
'Ziemer, Burkhard'
'Harms, Klaus'

_publ_section_title
;
 2,3,6,7-Tetrasubstituted Perhydroanthracenes:
 Stereoselective Synthesis and Biconformationality Studies
;
_journal_coden_ASTM EJOCFK
_journal_issue 4
_journal_name_full 'European Journal of Organic Chemistry'
_journal_page_first 875
_journal_page_last 884
_journal_paper_doi 10.1002/(sici)1099-0690(199904)1999:4<875::aid-ejoc875>3.0.co;2-#
_journal_volume 1999
_journal_year 1999
_chemical_formula_sum 'C55 H66 O5 Si2'
_space_group_IT_number 14
_symmetry_cell_setting monoclinic
_symmetry_space_group_name_Hall '-P 2yn'
_symmetry_space_group_name_H-M 'P 1 21/n 1'
_cell_angle_alpha 90
_cell_angle_beta 98.48(1)
_cell_angle_gamma 90
_cell_formula_units_Z 4
_cell_length_a 10.197(2)
_cell_length_b 35.713(4)
_cell_length_c 13.510(3)
_cod_original_sg_symbol_H-M 'P 21/n'
_cod_database_code 1100570

loop_
_symmetry_equiv_pos_site_id
_symmetry_equiv_pos_as_xyz
1 x,y,z
2 1/2+x,1/2-y,1/2+z
3 -x,-y,-z
4 -1/2-x,-1/2+y,-1/2-z

loop_
_atom_site_label
_atom_site_type_symbol
_atom_site_fract_x
_atom_site_fract_y
_atom_site_fract_z
Si1 Si 0.18575(15) 0.05777(4) -0.14042(11)
Si2 Si 0.15091(14) 0.21105(4) 0.09898(12)
O1 O 0.2610(3) 0.06272(10) -0.0252(3)
O2 O 0.2382(4) 0.17581(10) 0.1532(3)
O3 O 0.3283(3) 0.12371(9) 0.3255(3)
O4 O 0.4178(4) 0.17687(10) 0.3960(3)
O5 O 0.6658(4) 0.14493(11) 0.3810(3)
H1 H 0.600(6) 0.1546(18) 0.386(5)
C1 C 0.2892(5) 0.07146(14) 0.1535(4)
H2 H 0.24160 0.06820 0.21080
C2 C 0.3304(5) 0.11250(13) 0.1522(4)
H3 H 0.38330 0.11570 0.09790
C3 C 0.4162(5) 0.12386(14) 0.2493(4)
H4 H 0.44800 0.14950 0.24200
C4 C 0.5364(5) 0.09799(14) 0.2744(4)
H5 H 0.59030 0.10260 0.22130
C5 C 0.6302(5) 0.10629(15) 0.3722(4)
H6 H 0.71260 0.09280 0.36670
C6 C 0.5822(5) 0.09107(15) 0.4673(4)
H7 H 0.49760 0.10330 0.47270
C7 C 0.6755(6) 0.09935(19) 0.5629(5)
H8 H 0.71060 0.12450 0.55920
H9 H 0.62600 0.09860 0.61890
C8 C 0.7874(7) 0.0725(2) 0.5813(5)
H10 H 0.85980 0.07910 0.62830
C9 C 0.7918(7) 0.0400(2) 0.5362(5)
H11 H 0.86610 0.02500 0.55300
C10 C 0.6828(6) 0.02644(17) 0.4596(5)
H12 H 0.66450 0.00050 0.47350
H13 H 0.71170 0.02750 0.39440
C11 C 0.5551(6) 0.04909(15) 0.4563(4)
H14 H 0.51320 0.04130 0.51370
C12 C 0.4570(5) 0.04082(15) 0.3622(4)
H15 H 0.37200 0.05200 0.36870
H16 H 0.44420 0.01400 0.35570
C13 C 0.5052(5) 0.05604(14) 0.2672(4)
H17 H 0.58910 0.04330 0.26230
C14 C 0.4117(5) 0.04666(14) 0.1716(4)
H18 H 0.45990 0.04900 0.11510
H19 H 0.38380 0.02080 0.17490
C15 C 0.1977(5) 0.05874(15) 0.0617(4)
H20 H 0.17370 0.03270 0.06950
H21 H 0.11720 0.07360 0.05400
C16 C 0.2080(5) 0.13748(14) 0.1294(4)
H22 H 0.17240 0.13540 0.05900
H23 H 0.14050 0.12890 0.16770
C17 C 0.0252(6) 0.08437(16) -0.1536(4)
C18 C -0.2089(8) 0.0861(3) -0.1417(6)
H24 H -0.28630 0.07350 -0.13330
C19 C -0.0972(10) 0.1421(3) -0.1625(8)
H25 H -0.09730 0.16800 -0.16780
C20 C -0.2117(9) 0.1236(3) -0.1538(6)
H26 H -0.29100 0.13670 -0.15600
C21 C -0.0926(7) 0.0662(2) -0.1417(5)
H27 H -0.09300 0.04030 -0.13360
C22 C 0.0178(7) 0.12261(19) -0.1636(6)
H28 H 0.09430 0.13580 -0.17130
C23 C 0.1489(6) 0.00650(15) -0.1657(4)
C24 C 0.0617(6) -0.00444(17) -0.2495(5)
H29 H 0.01690 0.01370 -0.29070
C25 C 0.0405(8) -0.04172(19) -0.2729(6)
H30 H -0.01670 -0.04840 -0.33040
C26 C 0.1019(7) -0.06868(18) -0.2132(6)
H31 H 0.08660 -0.09380 -0.22900
C27 C 0.1869(7) -0.05872(17) -0.1291(6)
H32 H 0.22920 -0.07710 -0.08740
C28 C 0.2100(6) -0.02119(16) -0.1061(5)
H33 H 0.26820 -0.01480 -0.04900
C29 C 0.3086(6) 0.07429(16) -0.2236(5)
C30 C 0.4221(7) 0.0464(2) -0.2132(6)
H34 H 0.48520 0.05380 -0.25570
H35 H 0.38830 0.02200 -0.23260
H36 H 0.46450 0.04580 -0.14490
C31 C 0.3646(9) 0.1126(2) -0.1924(7)
H37 H 0.43450 0.11860 -0.23010
H38 H 0.39900 0.11230 -0.12230
H39 H 0.29570 0.13100 -0.20510
C32 C 0.2443(8) 0.0751(2) -0.3330(5)
H40 H 0.30910 0.08230 -0.37420
H41 H 0.17290 0.09290 -0.34100
H42 H 0.21050 0.05070 -0.35250
C33 C 0.1967(6) 0.21720(15) -0.0295(4)
C34 C 0.3102(6) 0.20027(16) -0.0533(5)
H43 H 0.35580 0.18340 -0.00850
C35 C 0.3576(7) 0.20789(18) -0.1422(6)
H44 H 0.43230 0.19550 -0.15750
C36 C 0.2943(7) 0.2336(2) -0.2074(5)
H45 H 0.32770 0.23950 -0.26590
C37 C 0.1817(7) 0.2507(2) -0.1862(6)
H46 H 0.13730 0.26770 -0.23120
C38 C 0.1337(6) 0.24270(19) -0.0984(5)
H47 H 0.05730 0.25470 -0.08500
C39 C -0.0301(5) 0.20111(15) 0.1005(4)
C40 C -0.0656(6) 0.18178(16) 0.1824(5)
H48 H 0.00020 0.17430 0.23370
C41 C -0.1957(7) 0.17361(18) 0.1887(6)
H49 H -0.21700 0.16050 0.24370
C42 C -0.2929(8) 0.1846(2) 0.1153(6)
H50 H -0.38050 0.17800 0.11830
C43 C -0.2629(7) 0.2052(3) 0.0372(5)
H51 H -0.33050 0.21390 -0.01100
C44 C -0.1324(6) 0.2133(2) 0.0290(5)
H52 H -0.11310 0.22710 -0.02540
C45 C 0.2077(6) 0.25369(16) 0.1757(5)
C46 C 0.3573(7) 0.2578(2) 0.1765(6)
H53 H 0.39020 0.27800 0.22010
H54 H 0.37470 0.26290 0.10990
H55 H 0.40090 0.23490 0.20000
C47 C 0.1346(9) 0.28878(17) 0.1316(6)
H56 H 0.15900 0.30980 0.17480
H57 H 0.04070 0.28480 0.12550
H58 H 0.15840 0.29380 0.06670
C48 C 0.1813(7) 0.24911(19) 0.2825(5)
H59 H 0.20720 0.27150 0.31960
H60 H 0.23140 0.22830 0.31300
H61 H 0.08850 0.24470 0.28270
C49 C 0.3306(5) 0.15339(15) 0.3866(4)
C50 C 0.2169(5) 0.15425(15) 0.4426(4)
C51 C 0.2146(7) 0.1808(2) 0.5176(6)
H62 H 0.28560 0.19700 0.53430
C52 C 0.1064(7) 0.1827(2) 0.5666(6)
H63 H 0.10510 0.20010 0.61750
C53 C 0.0011(7) 0.1595(2) 0.5422(6)
H64 H -0.07200 0.16140 0.57580
C54 C 0.0027(6) 0.1332(2) 0.4673(5)
H65 H -0.06950 0.11740 0.45020
C55 C 0.1094(6) 0.13046(17) 0.4190(5)
H66 H 0.11070 0.11250 0.36940

loop_
_atom_type_symbol
_atom_type_radius_bond
C 0.68
H 0.23
O 0.68
Si 1.20
